data_4316184
loop_
_publ_author_name
'Michael J. Wiester'
'Adam B. Braunschweig'
'Hyojong Yoo'
'Chad A. Mirkin'

_publ_contact_author_email chadnano@northwestern.edu
_publ_contact_author_name 'Chad A. Mirkin'
_publ_section_title
;
 Solvent and Temperature Induced Switching Between Structural Isomers of
 RhI Phosphinoalkyl Thioether (PS) Complexes
;
_journal_name_full 'Inorganic Chemistry'
_journal_page_first 7188
_journal_page_last 7196
_journal_paper_doi 10.1021/ic101021t
_journal_volume 49
_journal_year 2010
_chemical_formula_sum 'C40 H36 Cl F2 P2 Rh S2'
_chemical_formula_weight 819.11
_chemical_name_systematic
; 

 cis-[k2-(Ph2PCH2CH2S(4-F1-C6H4))-k1-(Ph2PCH2CH2S(4-F1-C6H4))ClRh]  

;
_space_group_IT_number 14
_symmetry_cell_setting monoclinic
_symmetry_space_group_name_Hall '-P 2ybc'
_symmetry_space_group_name_H-M 'P 1 21/c 1'
_atom_sites_solution_hydrogens geom
_atom_sites_solution_primary direct
_atom_sites_solution_secondary difmap
_audit_creation_method SHELXL-97
_cell_angle_alpha 90.00
_cell_angle_beta 99.9370(10)
_cell_angle_gamma 90.00
_cell_formula_units_Z 4
_cell_length_a 11.21200(10)
_cell_length_b 16.6896(2)
_cell_length_c 19.2588(2)
_cell_measurement_reflns_used 5571
_cell_measurement_temperature 100(2)
_cell_measurement_theta_max 30.02
_cell_measurement_theta_min 2.44
_cell_volume 3549.72(7)
_computing_cell_refinement 'SAINT V7.23A (Bruker, 2005)'
_computing_data_collection 'APEX2 V2.1-4 (Bruker, 2007)'
_computing_data_reduction 'Bruker SAINT'
_computing_molecular_graphics 'Bruker SHELXTL'
_computing_publication_material 'Bruker SHELXTL'
_computing_structure_refinement 'SHELXL-97 (Sheldrick, 1997)'
_computing_structure_solution 'SHELXS-97 (Sheldrick, 1990)'
_diffrn_ambient_temperature 100(2)
_diffrn_measured_fraction_theta_full 0.998
_diffrn_measured_fraction_theta_max 0.998
_diffrn_measurement_device_type 'CCD area detector'
_diffrn_measurement_method 'phi and omega scans'
_diffrn_radiation_monochromator graphite
_diffrn_radiation_source 'fine-focus sealed tube'
_diffrn_radiation_type MoK\a
_diffrn_radiation_wavelength 0.71073
_diffrn_reflns_av_R_equivalents 0.0756
_diffrn_reflns_av_sigmaI/netI 0.0892
_diffrn_reflns_limit_h_max 15
_diffrn_reflns_limit_h_min -14
_diffrn_reflns_limit_k_max 23
_diffrn_reflns_limit_k_min -23
_diffrn_reflns_limit_l_max 27
_diffrn_reflns_limit_l_min -24
_diffrn_reflns_number 33614
_diffrn_reflns_theta_full 30.05
_diffrn_reflns_theta_max 30.05
_diffrn_reflns_theta_min 1.63
_exptl_absorpt_coefficient_mu 0.804
_exptl_absorpt_correction_T_max 0.8909
_exptl_absorpt_correction_T_min 0.8115
_exptl_absorpt_correction_type numerical
_exptl_absorpt_process_details face-indexed
_exptl_crystal_colour yellow
_exptl_crystal_density_diffrn 1.533
_exptl_crystal_density_method 'not measured'
_exptl_crystal_description block
_exptl_crystal_F_000 1672
_exptl_crystal_size_max 0.27
_exptl_crystal_size_mid 0.22
_exptl_crystal_size_min 0.15
_refine_diff_density_max 0.683
_refine_diff_density_min -0.937
_refine_diff_density_rms 0.102
_refine_ls_extinction_method none
_refine_ls_goodness_of_fit_ref 0.846
_refine_ls_hydrogen_treatment constr
_refine_ls_matrix_type full
_refine_ls_number_parameters 433
_refine_ls_number_reflns 10376
_refine_ls_number_restraints 0
_refine_ls_restrained_S_all 0.846
_refine_ls_R_factor_all 0.0617
_refine_ls_R_factor_gt 0.0365
_refine_ls_shift/su_max 0.001
_refine_ls_shift/su_mean 0.000
_refine_ls_structure_factor_coef Fsqd
_refine_ls_weighting_details 'calc w=1/[\s^2^(Fo^2^)+(0.0136P)^2^+0.0000P] where P=(Fo^2^+2Fc^2^)/3'
_refine_ls_weighting_scheme calc
_refine_ls_wR_factor_gt 0.0627
_refine_ls_wR_factor_ref 0.0683
_reflns_number_gt 6966
_reflns_number_total 10376
_reflns_threshold_expression >2sigma(I)
_cod_data_source_file ic101021t_si_002_3.cif
_cod_data_source_block 8f
_cod_depositor_comments
;
The following automatic conversions were performed:

'_symmetry_cell_setting' value 'Monoclinic' changed to 'monoclinic'
according to the built-in table from CIF Core dictionary named
'cif_core.dic' version 2.4.1 from 2010-06-29.

Automatic conversion script
Id: cif_fix_values 1646 2011-03-28 12:23:43Z adriana 
;
_cod_original_cell_volume 3549.72(6)
_cod_database_code 4316184

loop_
_symmetry_equiv_pos_as_xyz
'x, y, z'
'-x, y+1/2, -z+1/2'
'-x, -y, -z'
'x, -y-1/2, z-1/2'

loop_
_atom_site_label
_atom_site_type_symbol
_atom_site_fract_x
_atom_site_fract_y
_atom_site_fract_z
_atom_site_U_iso_or_equiv
_atom_site_adp_type
_atom_site_occupancy
_atom_site_symmetry_multiplicity
_atom_site_calc_flag
_atom_site_refinement_flags
_atom_site_disorder_assembly
_atom_site_disorder_group
Rh1 Rh 0.701129(15) 0.580891(11) 0.181192(9) 0.01361(5) Uani 1 1 d . . .
Cl1 Cl 0.54282(5) 0.48930(4) 0.19624(3) 0.02118(13) Uani 1 1 d . . .
S1 S 0.56694(5) 0.68666(4) 0.19385(3) 0.01672(13) Uani 1 1 d . . .
S2 S 0.76653(6) 0.36367(4) 0.36702(3) 0.02866(15) Uani 1 1 d . . .
P1 P 0.83621(5) 0.67304(4) 0.17115(3) 0.01489(13) Uani 1 1 d . . .
P2 P 0.81541(5) 0.47387(3) 0.16574(3) 0.01372(12) Uani 1 1 d . . .
F1 F 0.54952(13) 0.72998(9) 0.49554(7) 0.0327(4) Uani 1 1 d . . .
F2 F 0.71380(19) 0.55329(11) 0.61708(8) 0.0580(5) Uani 1 1 d . . .
C1 C 0.56494(19) 0.70131(14) 0.28596(11) 0.0159(5) Uani 1 1 d . . .
C2 C 0.6093(2) 0.64235(15) 0.33391(12) 0.0226(5) Uani 1 1 d . . .
H2 H 0.6438 0.5950 0.3184 0.027 Uiso 1 1 calc R . .
C3 C 0.6035(2) 0.65229(16) 0.40489(13) 0.0273(6) Uani 1 1 d . . .
H3 H 0.6337 0.6122 0.4383 0.033 Uiso 1 1 calc R . .
C4 C 0.5535(2) 0.72089(16) 0.42558(12) 0.0240(6) Uani 1 1 d . . .
C5 C 0.5080(2) 0.78042(15) 0.37988(12) 0.0228(5) Uani 1 1 d . . .
H5 H 0.4738 0.8274 0.3962 0.027 Uiso 1 1 calc R . .
C6 C 0.5132(2) 0.77036(15) 0.30851(12) 0.0205(5) Uani 1 1 d . . .
H6 H 0.4815 0.8105 0.2754 0.025 Uiso 1 1 calc R . .
C7 C 0.6475(2) 0.77659(14) 0.17424(12) 0.0188(5) Uani 1 1 d . . .
H7A H 0.6353 0.7849 0.1226 0.023 Uiso 1 1 calc R . .
H7B H 0.6147 0.8238 0.1957 0.023 Uiso 1 1 calc R . .
C8 C 0.7818(2) 0.76844(14) 0.20306(11) 0.0186(5) Uani 1 1 d . . .
H8A H 0.7956 0.7689 0.2552 0.022 Uiso 1 1 calc R . .
H8B H 0.8266 0.8139 0.1869 0.022 Uiso 1 1 calc R . .
C9 C 0.8568(2) 0.70027(14) 0.08163(11) 0.0176(5) Uani 1 1 d . . .
C10 C 0.7967(2) 0.65504(15) 0.02525(12) 0.0216(5) Uani 1 1 d . . .
H10 H 0.7474 0.6111 0.0338 0.026 Uiso 1 1 calc R . .
C11 C 0.8090(2) 0.67427(16) -0.04359(13) 0.0271(6) Uani 1 1 d . . .
H11 H 0.7684 0.6431 -0.0818 0.032 Uiso 1 1 calc R . .
C12 C 0.8793(2) 0.73789(17) -0.05649(13) 0.0298(6) Uani 1 1 d . . .
H12 H 0.8878 0.7504 -0.1035 0.036 Uiso 1 1 calc R . .
C13 C 0.9378(2) 0.78383(16) -0.00140(13) 0.0280(6) Uani 1 1 d . . .
H13 H 0.9864 0.8279 -0.0106 0.034 Uiso 1 1 calc R . .
C14 C 0.9258(2) 0.76568(15) 0.06758(12) 0.0214(5) Uani 1 1 d . . .
H14 H 0.9650 0.7981 0.1053 0.026 Uiso 1 1 calc R . .
C15 C 0.9890(2) 0.66786(13) 0.22397(11) 0.0163(5) Uani 1 1 d . . .
C16 C 0.9944(2) 0.65069(14) 0.29571(12) 0.0203(5) Uani 1 1 d . . .
H16 H 0.9219 0.6403 0.3134 0.024 Uiso 1 1 calc R . .
C17 C 1.1053(2) 0.64882(15) 0.34116(12) 0.0232(6) Uani 1 1 d . . .
H17 H 1.1081 0.6380 0.3898 0.028 Uiso 1 1 calc R . .
C18 C 1.2111(2) 0.66265(15) 0.31575(13) 0.0248(6) Uani 1 1 d . . .
H18 H 1.2867 0.6617 0.3469 0.030 Uiso 1 1 calc R . .
C19 C 1.2068(2) 0.67790(14) 0.24471(13) 0.0223(5) Uani 1 1 d . . .
H19 H 1.2797 0.6867 0.2270 0.027 Uiso 1 1 calc R . .
C20 C 1.0962(2) 0.68032(13) 0.19923(12) 0.0190(5) Uani 1 1 d . . .
H20 H 1.0942 0.6907 0.1505 0.023 Uiso 1 1 calc R . .
C21 C 0.8110(2) 0.39795(14) 0.23493(11) 0.0173(5) Uani 1 1 d . . .
H21A H 0.7352 0.3667 0.2233 0.021 Uiso 1 1 calc R . .
H21B H 0.8797 0.3605 0.2358 0.021 Uiso 1 1 calc R . .
C22 C 0.8180(2) 0.43546(15) 0.30811(11) 0.0218(5) Uani 1 1 d . . .
H22A H 0.7666 0.4840 0.3048 0.026 Uiso 1 1 calc R . .
H22B H 0.9024 0.4514 0.3268 0.026 Uiso 1 1 calc R . .
C23 C 0.7517(2) 0.42443(14) 0.44097(11) 0.0205(5) Uani 1 1 d . . .
C24 C 0.8357(2) 0.48220(16) 0.46700(13) 0.0313(6) Uani 1 1 d . . .
H24 H 0.9026 0.4924 0.4440 0.038 Uiso 1 1 calc R . .
C25 C 0.8222(3) 0.52542(17) 0.52692(14) 0.0375(7) Uani 1 1 d . . .
H25 H 0.8795 0.5653 0.5453 0.045 Uiso 1 1 calc R . .
C26 C 0.7255(3) 0.50964(17) 0.55880(13) 0.0336(7) Uani 1 1 d . . .
C27 C 0.6418(2) 0.45320(18) 0.53525(13) 0.0324(7) Uani 1 1 d . . .
H27 H 0.5759 0.4431 0.5591 0.039 Uiso 1 1 calc R . .
C28 C 0.6548(2) 0.41038(17) 0.47522(13) 0.0277(6) Uani 1 1 d . . .
H28 H 0.5964 0.3709 0.4574 0.033 Uiso 1 1 calc R . .
C29 C 0.75943(18) 0.41597(13) 0.08571(11) 0.0139(4) Uani 1 1 d . . .
C30 C 0.65960(19) 0.44187(14) 0.03777(11) 0.0157(5) Uani 1 1 d . . .
H30 H 0.6194 0.4899 0.0467 0.019 Uiso 1 1 calc R . .
C31 C 0.61807(19) 0.39821(14) -0.02306(11) 0.0178(5) Uani 1 1 d . . .
H31 H 0.5504 0.4168 -0.0557 0.021 Uiso 1 1 calc R . .
C32 C 0.6750(2) 0.32810(14) -0.03592(12) 0.0201(5) Uani 1 1 d . . .
H32 H 0.6467 0.2984 -0.0776 0.024 Uiso 1 1 calc R . .
C33 C 0.7737(2) 0.30063(15) 0.01187(12) 0.0229(5) Uani 1 1 d . . .
H33 H 0.8120 0.2517 0.0033 0.027 Uiso 1 1 calc R . .
C34 C 0.8162(2) 0.34474(14) 0.07205(11) 0.0184(5) Uani 1 1 d . . .
H34 H 0.8845 0.3263 0.1042 0.022 Uiso 1 1 calc R . .
C35 C 0.97577(19) 0.48283(13) 0.16001(11) 0.0146(5) Uani 1 1 d . . .
C36 C 1.00723(19) 0.51199(13) 0.09767(12) 0.0160(5) Uani 1 1 d . . .
H36 H 0.9454 0.5242 0.0589 0.019 Uiso 1 1 calc R . .
C37 C 1.1269(2) 0.52330(14) 0.09168(12) 0.0199(5) Uani 1 1 d . . .
H37 H 1.1466 0.5433 0.0489 0.024 Uiso 1 1 calc R . .
C38 C 1.2184(2) 0.50578(15) 0.14761(12) 0.0208(5) Uani 1 1 d . . .
H38 H 1.3008 0.5141 0.1435 0.025 Uiso 1 1 calc R . .
C39 C 1.1887(2) 0.47598(14) 0.20951(12) 0.0205(5) Uani 1 1 d . . .
H39 H 1.2511 0.4631 0.2479 0.025 Uiso 1 1 calc R . .
C40 C 1.0691(2) 0.46476(14) 0.21600(11) 0.0176(5) Uani 1 1 d . . .
H40 H 1.0500 0.4446 0.2589 0.021 Uiso 1 1 calc R . .

loop_
_atom_site_aniso_label
_atom_site_aniso_U_11
_atom_site_aniso_U_22
_atom_site_aniso_U_33
_atom_site_aniso_U_23
_atom_site_aniso_U_13
_atom_site_aniso_U_12
Rh1 0.01352(9) 0.01395(9) 0.01325(8) -0.00164(7) 0.00197(6) 0.00101(7)
Cl1 0.0164(3) 0.0201(3) 0.0275(3) -0.0020(2) 0.0050(2) -0.0023(2)
S1 0.0171(3) 0.0182(3) 0.0142(3) -0.0019(2) 0.0009(2) 0.0037(2)
S2 0.0486(4) 0.0192(3) 0.0215(3) 0.0007(3) 0.0156(3) -0.0013(3)
P1 0.0164(3) 0.0154(3) 0.0127(3) -0.0011(2) 0.0023(2) 0.0002(2)
P2 0.0146(3) 0.0141(3) 0.0122(3) -0.0003(2) 0.0016(2) 0.0011(2)
F1 0.0367(9) 0.0473(10) 0.0156(7) -0.0055(7) 0.0083(6) 0.0005(7)
F2 0.1092(16) 0.0415(11) 0.0267(9) -0.0031(8) 0.0217(9) 0.0163(11)
C1 0.0129(11) 0.0207(12) 0.0143(11) -0.0027(10) 0.0032(8) 0.0003(9)
C2 0.0260(13) 0.0227(13) 0.0197(12) -0.0013(10) 0.0054(10) 0.0082(11)
C3 0.0289(14) 0.0297(15) 0.0230(14) 0.0048(12) 0.0039(11) 0.0080(12)
C4 0.0194(12) 0.0378(16) 0.0156(12) -0.0046(11) 0.0055(9) -0.0020(11)
C5 0.0200(12) 0.0254(14) 0.0247(13) -0.0064(11) 0.0086(10) 0.0021(11)
C6 0.0162(12) 0.0233(13) 0.0219(13) -0.0025(10) 0.0027(9) 0.0012(10)
C7 0.0263(13) 0.0163(12) 0.0152(11) 0.0017(10) 0.0076(9) 0.0042(10)
C8 0.0234(13) 0.0165(12) 0.0168(12) -0.0017(10) 0.0058(9) -0.0006(10)
C9 0.0190(12) 0.0188(12) 0.0160(11) 0.0020(10) 0.0053(9) 0.0055(10)
C10 0.0218(13) 0.0219(13) 0.0198(12) 0.0002(10) 0.0002(9) 0.0063(10)
C11 0.0355(15) 0.0290(15) 0.0152(12) 0.0004(11) 0.0002(10) 0.0145(12)
C12 0.0392(16) 0.0332(16) 0.0197(13) 0.0112(12) 0.0129(11) 0.0183(13)
C13 0.0299(14) 0.0264(14) 0.0309(15) 0.0122(12) 0.0139(11) 0.0081(12)
C14 0.0239(13) 0.0199(13) 0.0207(12) 0.0036(10) 0.0048(10) 0.0043(10)
C15 0.0189(12) 0.0123(11) 0.0164(11) -0.0019(9) -0.0002(9) 0.0000(9)
C16 0.0237(13) 0.0194(13) 0.0182(12) -0.0015(10) 0.0052(9) -0.0012(10)
C17 0.0297(14) 0.0227(13) 0.0150(12) -0.0017(10) -0.0023(10) 0.0017(11)
C18 0.0236(14) 0.0219(13) 0.0253(14) -0.0015(11) -0.0062(10) 0.0002(11)
C19 0.0172(12) 0.0184(13) 0.0309(14) 0.0025(11) 0.0036(10) -0.0015(10)
C20 0.0242(13) 0.0133(12) 0.0187(12) 0.0010(10) 0.0018(9) 0.0004(10)
C21 0.0167(11) 0.0188(12) 0.0161(11) 0.0006(9) 0.0015(9) -0.0003(9)
C22 0.0273(13) 0.0245(14) 0.0140(12) 0.0036(10) 0.0049(9) -0.0013(10)
C23 0.0274(13) 0.0185(12) 0.0155(11) 0.0031(10) 0.0037(9) 0.0049(11)
C24 0.0409(16) 0.0312(16) 0.0236(14) 0.0018(12) 0.0103(12) -0.0046(13)
C25 0.059(2) 0.0283(16) 0.0239(15) -0.0012(12) 0.0036(13) -0.0127(14)
C26 0.063(2) 0.0250(15) 0.0128(13) 0.0009(11) 0.0070(12) 0.0142(14)
C27 0.0334(15) 0.0433(18) 0.0235(14) 0.0054(13) 0.0129(11) 0.0090(13)
C28 0.0274(14) 0.0319(15) 0.0245(13) 0.0036(12) 0.0061(10) -0.0022(12)
C29 0.0139(10) 0.0157(11) 0.0123(10) 0.0008(9) 0.0032(8) -0.0022(9)
C30 0.0152(11) 0.0166(12) 0.0167(11) -0.0013(9) 0.0064(8) 0.0006(9)
C31 0.0128(11) 0.0239(13) 0.0153(11) 0.0017(10) -0.0010(8) 0.0000(9)
C32 0.0215(12) 0.0215(13) 0.0168(12) -0.0054(10) 0.0023(9) -0.0014(10)
C33 0.0248(13) 0.0192(13) 0.0234(13) -0.0058(11) 0.0006(10) 0.0053(10)
C34 0.0177(12) 0.0188(12) 0.0172(12) 0.0003(10) -0.0016(9) 0.0033(10)
C35 0.0159(11) 0.0129(11) 0.0150(11) -0.0027(9) 0.0028(8) 0.0020(9)
C36 0.0145(11) 0.0172(12) 0.0152(11) -0.0008(9) -0.0008(8) 0.0002(9)
C37 0.0214(12) 0.0224(13) 0.0172(12) -0.0036(10) 0.0067(9) 0.0003(10)
C38 0.0152(11) 0.0239(13) 0.0238(13) -0.0027(11) 0.0051(9) 0.0010(10)
C39 0.0176(12) 0.0230(13) 0.0189(12) -0.0005(10) -0.0029(9) 0.0042(10)
C40 0.0216(12) 0.0186(12) 0.0120(11) 0.0006(9) 0.0015(9) 0.0032(10)

loop_
_atom_type_symbol
_atom_type_description
_atom_type_scat_dispersion_real
_atom_type_scat_dispersion_imag
_atom_type_scat_source
C C 0.0033 0.0016 'International Tables Vol C Tables 4.2.6.8 and 6.1.1.4'
H H 0.0000 0.0000 'International Tables Vol C Tables 4.2.6.8 and 6.1.1.4'
F F 0.0171 0.0103 'International Tables Vol C Tables 4.2.6.8 and 6.1.1.4'
P P 0.1023 0.0942 'International Tables Vol C Tables 4.2.6.8 and 6.1.1.4'
S S 0.1246 0.1234 'International Tables Vol C Tables 4.2.6.8 and 6.1.1.4'
Cl Cl 0.1484 0.1585 'International Tables Vol C Tables 4.2.6.8 and 6.1.1.4'
Rh Rh -1.1178 0.9187 'International Tables Vol C Tables 4.2.6.8 and 6.1.1.4'

loop_
_geom_angle_atom_site_label_1
_geom_angle_atom_site_label_2
_geom_angle_atom_site_label_3
_geom_angle
_geom_angle_site_symmetry_1
_geom_angle_site_symmetry_3
_geom_angle_publ_flag
P1 Rh1 P2 97.33(2) . . ?
P1 Rh1 S1 86.95(2) . . ?
P2 Rh1 S1 175.24(2) . . ?
P1 Rh1 Cl1 174.82(2) . . ?
P2 Rh1 Cl1 87.72(2) . . ?
S1 Rh1 Cl1 88.05(2) . . ?
C1 S1 C7 100.58(11) . . ?
C1 S1 Rh1 108.72(8) . . ?
C7 S1 Rh1 104.29(8) . . ?
C23 S2 C22 102.02(11) . . ?
C9 P1 C15 105.98(11) . . ?
C9 P1 C8 101.60(10) . . ?
C15 P1 C8 100.73(10) . . ?
C9 P1 Rh1 117.23(8) . . ?
C15 P1 Rh1 120.73(8) . . ?
C8 P1 Rh1 107.62(8) . . ?
C35 P2 C29 100.95(10) . . ?
C35 P2 C21 104.41(10) . . ?
C29 P2 C21 101.36(10) . . ?
C35 P2 Rh1 122.18(7) . . ?
C29 P2 Rh1 114.17(7) . . ?
C21 P2 Rh1 111.30(8) . . ?
C2 C1 C6 120.1(2) . . ?
C2 C1 S1 119.94(18) . . ?
C6 C1 S1 119.86(17) . . ?
C1 C2 C3 120.0(2) . . ?
C1 C2 H2 120.0 . . ?
C3 C2 H2 120.0 . . ?
C4 C3 C2 118.6(2) . . ?
C4 C3 H3 120.7 . . ?
C2 C3 H3 120.7 . . ?
C3 C4 F1 117.8(2) . . ?
C3 C4 C5 123.3(2) . . ?
F1 C4 C5 118.9(2) . . ?
C4 C5 C6 118.2(2) . . ?
C4 C5 H5 120.9 . . ?
C6 C5 H5 120.9 . . ?
C1 C6 C5 119.8(2) . . ?
C1 C6 H6 120.1 . . ?
C5 C6 H6 120.1 . . ?
C8 C7 S1 110.23(16) . . ?
C8 C7 H7A 109.6 . . ?
S1 C7 H7A 109.6 . . ?
C8 C7 H7B 109.6 . . ?
S1 C7 H7B 109.6 . . ?
H7A C7 H7B 108.1 . . ?
C7 C8 P1 108.61(16) . . ?
C7 C8 H8A 110.0 . . ?
P1 C8 H8A 110.0 . . ?
C7 C8 H8B 110.0 . . ?
P1 C8 H8B 110.0 . . ?
H8A C8 H8B 108.3 . . ?
C14 C9 C10 118.8(2) . . ?
C14 C9 P1 122.76(18) . . ?
C10 C9 P1 118.35(18) . . ?
C11 C10 C9 120.1(2) . . ?
C11 C10 H10 119.9 . . ?
C9 C10 H10 119.9 . . ?
C12 C11 C10 120.3(2) . . ?
C12 C11 H11 119.8 . . ?
C10 C11 H11 119.8 . . ?
C11 C12 C13 120.2(2) . . ?
C11 C12 H12 119.9 . . ?
C13 C12 H12 119.9 . . ?
C12 C13 C14 120.1(2) . . ?
C12 C13 H13 119.9 . . ?
C14 C13 H13 119.9 . . ?
C13 C14 C9 120.3(2) . . ?
C13 C14 H14 119.8 . . ?
C9 C14 H14 119.8 . . ?
C20 C15 C16 118.6(2) . . ?
C20 C15 P1 125.80(17) . . ?
C16 C15 P1 115.63(17) . . ?
C17 C16 C15 120.4(2) . . ?
C17 C16 H16 119.8 . . ?
C15 C16 H16 119.8 . . ?
C18 C17 C16 120.2(2) . . ?
C18 C17 H17 119.9 . . ?
C16 C17 H17 119.9 . . ?
C17 C18 C19 119.7(2) . . ?
C17 C18 H18 120.1 . . ?
C19 C18 H18 120.1 . . ?
C18 C19 C20 120.2(2) . . ?
C18 C19 H19 119.9 . . ?
C20 C19 H19 119.9 . . ?
C15 C20 C19 120.8(2) . . ?
C15 C20 H20 119.6 . . ?
C19 C20 H20 119.6 . . ?
C22 C21 P2 112.35(16) . . ?
C22 C21 H21A 109.1 . . ?
P2 C21 H21A 109.1 . . ?
C22 C21 H21B 109.1 . . ?
P2 C21 H21B 109.1 . . ?
H21A C21 H21B 107.9 . . ?
C21 C22 S2 109.56(16) . . ?
C21 C22 H22A 109.8 . . ?
S2 C22 H22A 109.8 . . ?
C21 C22 H22B 109.8 . . ?
S2 C22 H22B 109.8 . . ?
H22A C22 H22B 108.2 . . ?
C24 C23 C28 119.2(2) . . ?
C24 C23 S2 122.4(2) . . ?
C28 C23 S2 118.31(19) . . ?
C23 C24 C25 119.9(3) . . ?
C23 C24 H24 120.1 . . ?
C25 C24 H24 120.1 . . ?
C26 C25 C24 118.9(3) . . ?
C26 C25 H25 120.5 . . ?
C24 C25 H25 120.5 . . ?
C27 C26 C25 123.0(3) . . ?
C27 C26 F2 119.2(3) . . ?
C25 C26 F2 117.8(3) . . ?
C26 C27 C28 118.1(3) . . ?
C26 C27 H27 120.9 . . ?
C28 C27 H27 120.9 . . ?
C23 C28 C27 120.9(2) . . ?
C23 C28 H28 119.6 . . ?
C27 C28 H28 119.6 . . ?
C30 C29 C34 118.7(2) . . ?
C30 C29 P2 120.86(17) . . ?
C34 C29 P2 120.40(15) . . ?
C31 C30 C29 120.7(2) . . ?
C31 C30 H30 119.6 . . ?
C29 C30 H30 119.6 . . ?
C32 C31 C30 120.0(2) . . ?
C32 C31 H31 120.0 . . ?
C30 C31 H31 120.0 . . ?
C31 C32 C33 120.2(2) . . ?
C31 C32 H32 119.9 . . ?
C33 C32 H32 119.9 . . ?
C34 C33 C32 119.9(2) . . ?
C34 C33 H33 120.1 . . ?
C32 C33 H33 120.1 . . ?
C33 C34 C29 120.5(2) . . ?
C33 C34 H34 119.7 . . ?
C29 C34 H34 119.7 . . ?
C36 C35 C40 118.1(2) . . ?
C36 C35 P2 118.55(15) . . ?
C40 C35 P2 123.27(17) . . ?
C37 C36 C35 120.90(19) . . ?
C37 C36 H36 119.6 . . ?
C35 C36 H36 119.6 . . ?
C36 C37 C38 120.5(2) . . ?
C36 C37 H37 119.8 . . ?
C38 C37 H37 119.8 . . ?
C39 C38 C37 119.3(2) . . ?
C39 C38 H38 120.4 . . ?
C37 C38 H38 120.4 . . ?
C40 C39 C38 120.58(19) . . ?
C40 C39 H39 119.7 . . ?
C38 C39 H39 119.7 . . ?
C39 C40 C35 120.6(2) . . ?
C39 C40 H40 119.7 . . ?
C35 C40 H40 119.7 . . ?

loop_
_geom_bond_atom_site_label_1
_geom_bond_atom_site_label_2
_geom_bond_distance
_geom_bond_site_symmetry_2
_geom_bond_publ_flag
Rh1 P1 2.1903(6) . ?
Rh1 P2 2.2477(6) . ?
Rh1 S1 2.3592(6) . ?
Rh1 Cl1 2.3976(6) . ?
S1 C1 1.795(2) . ?
S1 C7 1.824(2) . ?
S2 C23 1.779(2) . ?
S2 C22 1.811(2) . ?
P1 C9 1.836(2) . ?
P1 C15 1.838(2) . ?
P1 C8 1.848(2) . ?
P2 C35 1.826(2) . ?
P2 C29 1.836(2) . ?
P2 C21 1.846(2) . ?
F1 C4 1.364(3) . ?
F2 C26 1.363(3) . ?
C1 C2 1.382(3) . ?
C1 C6 1.393(3) . ?
C2 C3 1.390(3) . ?
C2 H2 0.9500 . ?
C3 C4 1.364(4) . ?
C3 H3 0.9500 . ?
C4 C5 1.366(3) . ?
C5 C6 1.396(3) . ?
C5 H5 0.9500 . ?
C6 H6 0.9500 . ?
C7 C8 1.519(3) . ?
C7 H7A 0.9900 . ?
C7 H7B 0.9900 . ?
C8 H8A 0.9900 . ?
C8 H8B 0.9900 . ?
C9 C14 1.392(3) . ?
C9 C10 1.396(3) . ?
C10 C11 1.394(3) . ?
C10 H10 0.9500 . ?
C11 C12 1.370(4) . ?
C11 H11 0.9500 . ?
C12 C13 1.380(4) . ?
C12 H12 0.9500 . ?
C13 C14 1.392(3) . ?
C13 H13 0.9500 . ?
C14 H14 0.9500 . ?
C15 C20 1.383(3) . ?
C15 C16 1.402(3) . ?
C16 C17 1.392(3) . ?
C16 H16 0.9500 . ?
C17 C18 1.379(3) . ?
C17 H17 0.9500 . ?
C18 C19 1.384(3) . ?
C18 H18 0.9500 . ?
C19 C20 1.390(3) . ?
C19 H19 0.9500 . ?
C20 H20 0.9500 . ?
C21 C22 1.532(3) . ?
C21 H21A 0.9900 . ?
C21 H21B 0.9900 . ?
C22 H22A 0.9900 . ?
C22 H22B 0.9900 . ?
C23 C24 1.380(3) . ?
C23 C28 1.385(3) . ?
C24 C25 1.391(4) . ?
C24 H24 0.9500 . ?
C25 C26 1.360(4) . ?
C25 H25 0.9500 . ?
C26 C27 1.352(4) . ?
C27 C28 1.388(4) . ?
C27 H27 0.9500 . ?
C28 H28 0.9500 . ?
C29 C30 1.391(3) . ?
C29 C34 1.395(3) . ?
C30 C31 1.390(3) . ?
C30 H30 0.9500 . ?
C31 C32 1.375(3) . ?
C31 H31 0.9500 . ?
C32 C33 1.390(3) . ?
C32 H32 0.9500 . ?
C33 C34 1.386(3) . ?
C33 H33 0.9500 . ?
C34 H34 0.9500 . ?
C35 C36 1.396(3) . ?
C35 C40 1.400(3) . ?
C36 C37 1.379(3) . ?
C36 H36 0.9500 . ?
C37 C38 1.385(3) . ?
C37 H37 0.9500 . ?
C38 C39 1.385(3) . ?
C38 H38 0.9500 . ?
C39 C40 1.381(3) . ?
C39 H39 0.9500 . ?
C40 H40 0.9500 . ?

loop_
_geom_torsion_atom_site_label_1
_geom_torsion_atom_site_label_2
_geom_torsion_atom_site_label_3
_geom_torsion_atom_site_label_4
_geom_torsion
_geom_torsion_site_symmetry_1
_geom_torsion_site_symmetry_2
_geom_torsion_site_symmetry_3
_geom_torsion_site_symmetry_4
_geom_torsion_publ_flag
P1 Rh1 S1 C1 -98.24(8) . . . . ?
P2 Rh1 S1 C1 107.7(3) . . . . ?
Cl1 Rh1 S1 C1 80.42(8) . . . . ?
P1 Rh1 S1 C7 8.41(8) . . . . ?
P2 Rh1 S1 C7 -145.7(3) . . . . ?
Cl1 Rh1 S1 C7 -172.93(8) . . . . ?
P2 Rh1 P1 C9 80.02(8) . . . . ?
S1 Rh1 P1 C9 -97.88(8) . . . . ?
Cl1 Rh1 P1 C9 -112.9(2) . . . . ?
P2 Rh1 P1 C15 -51.76(9) . . . . ?
S1 Rh1 P1 C15 130.34(9) . . . . ?
Cl1 Rh1 P1 C15 115.3(2) . . . . ?
P2 Rh1 P1 C8 -166.35(7) . . . . ?
S1 Rh1 P1 C8 15.74(7) . . . . ?
Cl1 Rh1 P1 C8 0.7(3) . . . . ?
P1 Rh1 P2 C35 6.73(8) . . . . ?
S1 Rh1 P2 C35 160.6(3) . . . . ?
Cl1 Rh1 P2 C35 -172.12(8) . . . . ?
P1 Rh1 P2 C29 -115.16(8) . . . . ?
S1 Rh1 P2 C29 38.7(3) . . . . ?
Cl1 Rh1 P2 C29 65.99(8) . . . . ?
P1 Rh1 P2 C21 130.84(8) . . . . ?
S1 Rh1 P2 C21 -75.3(3) . . . . ?
Cl1 Rh1 P2 C21 -48.00(8) . . . . ?
C7 S1 C1 C2 -125.8(2) . . . . ?
Rh1 S1 C1 C2 -16.6(2) . . . . ?
C7 S1 C1 C6 57.4(2) . . . . ?
Rh1 S1 C1 C6 166.54(16) . . . . ?
C6 C1 C2 C3 -0.7(4) . . . . ?
S1 C1 C2 C3 -177.49(18) . . . . ?
C1 C2 C3 C4 0.0(4) . . . . ?
C2 C3 C4 F1 -179.4(2) . . . . ?
C2 C3 C4 C5 0.4(4) . . . . ?
C3 C4 C5 C6 -0.1(4) . . . . ?
F1 C4 C5 C6 179.7(2) . . . . ?
C2 C1 C6 C5 1.0(3) . . . . ?
S1 C1 C6 C5 177.83(17) . . . . ?
C4 C5 C6 C1 -0.6(3) . . . . ?
C1 S1 C7 C8 75.44(17) . . . . ?
Rh1 S1 C7 C8 -37.17(17) . . . . ?
S1 C7 C8 P1 52.06(19) . . . . ?
C9 P1 C8 C7 80.55(17) . . . . ?
C15 P1 C8 C7 -170.48(16) . . . . ?
Rh1 P1 C8 C7 -43.18(17) . . . . ?
C15 P1 C9 C14 -51.7(2) . . . . ?
C8 P1 C9 C14 53.2(2) . . . . ?
Rh1 P1 C9 C14 170.15(16) . . . . ?
C15 P1 C9 C10 130.78(18) . . . . ?
C8 P1 C9 C10 -124.36(18) . . . . ?
Rh1 P1 C9 C10 -7.4(2) . . . . ?
C14 C9 C10 C11 1.7(3) . . . . ?
P1 C9 C10 C11 179.37(17) . . . . ?
C9 C10 C11 C12 -0.4(4) . . . . ?
C10 C11 C12 C13 -0.5(4) . . . . ?
C11 C12 C13 C14 0.1(4) . . . . ?
C12 C13 C14 C9 1.2(4) . . . . ?
C10 C9 C14 C13 -2.1(3) . . . . ?
P1 C9 C14 C13 -179.66(17) . . . . ?
C9 P1 C15 C20 -1.5(2) . . . . ?
C8 P1 C15 C20 -107.0(2) . . . . ?
Rh1 P1 C15 C20 134.94(18) . . . . ?
C9 P1 C15 C16 177.65(17) . . . . ?
C8 P1 C15 C16 72.15(19) . . . . ?
Rh1 P1 C15 C16 -46.0(2) . . . . ?
C20 C15 C16 C17 2.0(3) . . . . ?
P1 C15 C16 C17 -177.18(19) . . . . ?
C15 C16 C17 C18 -1.0(4) . . . . ?
C16 C17 C18 C19 -0.4(4) . . . . ?
C17 C18 C19 C20 0.8(4) . . . . ?
C16 C15 C20 C19 -1.6(3) . . . . ?
P1 C15 C20 C19 177.49(19) . . . . ?
C18 C19 C20 C15 0.2(4) . . . . ?
C35 P2 C21 C22 92.14(17) . . . . ?
C29 P2 C21 C22 -163.29(16) . . . . ?
Rh1 P2 C21 C22 -41.52(17) . . . . ?
P2 C21 C22 S2 162.25(12) . . . . ?
C23 S2 C22 C21 -168.37(16) . . . . ?
C22 S2 C23 C24 -41.6(2) . . . . ?
C22 S2 C23 C28 141.33(19) . . . . ?
C28 C23 C24 C25 -0.1(4) . . . . ?
S2 C23 C24 C25 -177.1(2) . . . . ?
C23 C24 C25 C26 0.0(4) . . . . ?
C24 C25 C26 C27 0.5(4) . . . . ?
C24 C25 C26 F2 -179.5(2) . . . . ?
C25 C26 C27 C28 -0.9(4) . . . . ?
F2 C26 C27 C28 179.1(2) . . . . ?
C24 C23 C28 C27 -0.3(4) . . . . ?
S2 C23 C28 C27 176.83(19) . . . . ?
C26 C27 C28 C23 0.8(4) . . . . ?
C35 P2 C29 C30 -128.51(18) . . . . ?
C21 P2 C29 C30 124.19(19) . . . . ?
Rh1 P2 C29 C30 4.4(2) . . . . ?
C35 P2 C29 C34 51.8(2) . . . . ?
C21 P2 C29 C34 -55.5(2) . . . . ?
Rh1 P2 C29 C34 -175.26(16) . . . . ?
C34 C29 C30 C31 -0.8(3) . . . . ?
P2 C29 C30 C31 179.47(18) . . . . ?
C29 C30 C31 C32 0.8(3) . . . . ?
C30 C31 C32 C33 0.2(4) . . . . ?
C31 C32 C33 C34 -1.1(4) . . . . ?
C32 C33 C34 C29 1.1(4) . . . . ?
C30 C29 C34 C33 -0.1(3) . . . . ?
P2 C29 C34 C33 179.61(19) . . . . ?
C29 P2 C35 C36 52.19(19) . . . . ?
C21 P2 C35 C36 157.07(17) . . . . ?
Rh1 P2 C35 C36 -75.72(18) . . . . ?
C29 P2 C35 C40 -130.3(2) . . . . ?
C21 P2 C35 C40 -25.4(2) . . . . ?
Rh1 P2 C35 C40 101.78(19) . . . . ?
C40 C35 C36 C37 -0.5(3) . . . . ?
P2 C35 C36 C37 177.09(18) . . . . ?
C35 C36 C37 C38 0.1(3) . . . . ?
C36 C37 C38 C39 0.6(4) . . . . ?
C37 C38 C39 C40 -0.9(4) . . . . ?
C38 C39 C40 C35 0.4(3) . . . . ?
C36 C35 C40 C39 0.3(3) . . . . ?
P2 C35 C40 C39 -177.20(18) . . . . ?
